data_6000188
loop_
_publ_author_name
'Senker, J.'
'Jacobs, H.'
'Muller, M.'
'Press, W.'
'Mayer, H. M.'
'Ibberson, R. M.'

_publ_section_title
;
 Structure determination of a low temperature phase of calcium and
 strontium amide by means of neutron powder diffraction on Ca(ND2)(2) and
 Sr(ND2)(2)
;
_journal_name_full 'Zeitschrift Fur Anorganische Und Allgemeine Chemie'
_journal_page_first 2025
_journal_page_last 2032
_journal_paper_doi 10.1002/(SICI)1521-3749(199912)625:12<2025::AID-ZAAC2025>3.0.CO;2-3
_journal_volume 625
_journal_year 1999
_chemical_formula_sum 'D4 N2 Sr'
_space_group_name_H-M_alt 'P 1 21/c 1'
_cell_angle_alpha 90.000
_cell_angle_beta 124.917
_cell_angle_gamma 90.000
_cell_length_a 7.6950
_cell_length_b 7.6837
_cell_length_c 6.6324
_cell_volume 321.56
_diffrn_ambient_temperature 5
_cod_database_code 6000188

loop_
_atom_site_label
_atom_site_fract_x
_atom_site_fract_y
_atom_site_fract_z
? ? ? ?
